data_7020013
loop_
_publ_author_name
'Oresmaa, Larisa'
'Tarvainen, Heli'
'Machal, Kalle'
'Haukka, Matti'

_publ_section_title
;
 Ruthenium imidazole oxime carbonyls and their activities as CO-releasing
 molecules.
;
_journal_issue 36
_journal_name_full 'Dalton transactions (Cambridge, England : 2003)'
_journal_page_first 11170
_journal_page_last 11175
_journal_paper_doi 10.1039/c2dt31002c
_journal_volume 41
_journal_year 2012
_chemical_formula_moiety 'C9 H10 Cl N3 O5 Ru'
_chemical_formula_sum 'C9 H10 Cl N3 O5 Ru'
_chemical_formula_weight 376.72
_chemical_name_systematic
;
?
;
_space_group_IT_number 2
_symmetry_cell_setting triclinic
_symmetry_space_group_name_Hall '-P 1'
_symmetry_space_group_name_H-M 'P -1'
_atom_sites_solution_hydrogens mixed
_atom_sites_solution_primary direct
_atom_sites_solution_secondary difmap
_audit_creation_method SHELXL-97
_cell_angle_alpha 80.139(3)
_cell_angle_beta 86.396(2)
_cell_angle_gamma 65.436(3)
_cell_formula_units_Z 2
_cell_length_a 6.9755(4)
_cell_length_b 7.5555(3)
_cell_length_c 13.8032(8)
_cell_measurement_reflns_used 14606
_cell_measurement_temperature 120(2)
_cell_measurement_theta_max 27.48
_cell_measurement_theta_min 1.00
_cell_volume 651.83(6)
_computing_cell_refinement 'Denzo/Scalepack (Otwinowski & Minor, 1997)'
_computing_data_collection 'Collect (Bruker AXS BV, 1997-2004)'
_computing_data_reduction 'Denzo/Scalepack (Otwinowski & Minor, 1997)'
_computing_molecular_graphics 'Diamond v.3.1e (Brandenburg, 2007)'
_computing_publication_material 'SHELXL-97 (Sheldrick, 1997)'
_computing_structure_refinement 'SHELXL-97 (Sheldrick, 1997)'
_computing_structure_solution 'SIR97 (Altomare et al., 1997)'
_diffrn_ambient_temperature 120(2)
_diffrn_detector_area_resol_mean 9
_diffrn_measured_fraction_theta_full 0.997
_diffrn_measured_fraction_theta_max 0.997
_diffrn_measurement_device '95mm CCD camera on \k-goniostat'
_diffrn_measurement_device_type 'Nonius KappaCCD'
_diffrn_measurement_method '\f scans and \w scans with \k offset'
_diffrn_radiation_source 'fine-focus sealed tube'
_diffrn_radiation_type MoK\a
_diffrn_radiation_wavelength 0.71073
_diffrn_reflns_av_R_equivalents 0.0473
_diffrn_reflns_av_sigmaI/netI 0.0413
_diffrn_reflns_limit_h_max 9
_diffrn_reflns_limit_h_min -9
_diffrn_reflns_limit_k_max 9
_diffrn_reflns_limit_k_min -9
_diffrn_reflns_limit_l_max 17
_diffrn_reflns_limit_l_min -17
_diffrn_reflns_number 12889
_diffrn_reflns_theta_full 27.47
_diffrn_reflns_theta_max 27.47
_diffrn_reflns_theta_min 3.00
_exptl_absorpt_coefficient_mu 1.426
_exptl_absorpt_correction_T_max 0.9055
_exptl_absorpt_correction_T_min 0.7945
_exptl_absorpt_correction_type multi-scan
_exptl_absorpt_process_details 'SORTAV (Blessing, 1995)'
_exptl_crystal_colour colourless
_exptl_crystal_density_diffrn 1.919
_exptl_crystal_density_method 'not measured'
_exptl_crystal_description block
_exptl_crystal_F_000 372
_exptl_crystal_size_max 0.17
_exptl_crystal_size_mid 0.13
_exptl_crystal_size_min 0.07
_refine_diff_density_max 0.632
_refine_diff_density_min -0.935
_refine_diff_density_rms 0.123
_refine_ls_extinction_method none
_refine_ls_goodness_of_fit_ref 1.096
_refine_ls_hydrogen_treatment constr
_refine_ls_matrix_type full
_refine_ls_number_parameters 174
_refine_ls_number_reflns 2972
_refine_ls_number_restraints 0
_refine_ls_restrained_S_all 1.096
_refine_ls_R_factor_all 0.0382
_refine_ls_R_factor_gt 0.0294
_refine_ls_shift/su_max 0.001
_refine_ls_shift/su_mean 0.000
_refine_ls_structure_factor_coef Fsqd
_refine_ls_weighting_details 'calc w=1/[\s^2^(Fo^2^)+(0.0231P)^2^+0.4134P] where P=(Fo^2^+2Fc^2^)/3'
_refine_ls_weighting_scheme calc
_refine_ls_wR_factor_gt 0.0597
_refine_ls_wR_factor_ref 0.0625
_reflns_number_gt 2618
_reflns_number_total 2972
_reflns_threshold_expression >2sigma(I)
_cod_data_source_file c2dt31002c.txt
_cod_data_source_block 4
_cod_database_code 7020013

loop_
_symmetry_equiv_pos_as_xyz
'x, y, z'
'-x, -y, -z'

loop_
_atom_site_label
_atom_site_type_symbol
_atom_site_fract_x
_atom_site_fract_y
_atom_site_fract_z
_atom_site_U_iso_or_equiv
_atom_site_adp_type
_atom_site_occupancy
_atom_site_symmetry_multiplicity
_atom_site_calc_flag
_atom_site_refinement_flags
Ru1 Ru 0.64078(3) 0.82572(3) 0.255062(15) 0.01806(8) Uani 1 1 d .
Cl2 Cl 0.74852(10) 0.86335(9) 0.41317(5) 0.02043(14) Uani 1 1 d .
O1 O 1.0926(3) 0.6052(3) 0.19593(16) 0.0340(5) Uani 1 1 d .
O3 O 0.5045(3) 0.7886(3) 0.06048(16) 0.0339(5) Uani 1 1 d .
O4 O 0.2090(3) 1.1703(3) 0.29117(15) 0.0263(4) Uani 1 1 d .
H4O H 0.3159 1.2049 0.2509 0.040 Uiso 1 1 d R
O5 O 0.4976(3) 1.2474(3) 0.19188(14) 0.0257(4) Uani 1 1 d .
O6 O 0.8281(3) 1.0810(3) 0.14800(14) 0.0243(4) Uani 1 1 d .
N1 N 0.3280(3) 0.9687(3) 0.30456(17) 0.0212(5) Uani 1 1 d .
N2 N 0.5698(4) 0.5864(3) 0.33404(16) 0.0216(5) Uani 1 1 d .
H2N H 0.5448 0.1994 0.4232 0.032 Uiso 1 1 d R
N3 N 0.5084(4) 0.3351(3) 0.40636(17) 0.0258(5) Uani 1 1 d .
C1 C 0.9241(5) 0.6871(4) 0.2189(2) 0.0227(6) Uani 1 1 d .
C3 C 0.5535(4) 0.8030(4) 0.1342(2) 0.0234(6) Uani 1 1 d .
C4 C 0.6479(4) 1.0879(4) 0.19155(19) 0.0202(5) Uani 1 1 d .
C5 C 0.8306(4) 1.2685(4) 0.0997(2) 0.0260(6) Uani 1 1 d .
H5A H 0.8096 1.3569 0.1484 0.031 Uiso 1 1 calc R
H5B H 0.7173 1.3352 0.0494 0.031 Uiso 1 1 calc R
C6 C 1.0430(5) 1.2185(4) 0.0527(2) 0.0311(7) Uani 1 1 d .
H6A H 1.1532 1.1544 0.1036 0.047 Uiso 1 1 calc R
H6B H 1.0519 1.3395 0.0183 0.047 Uiso 1 1 calc R
H6C H 1.0624 1.1290 0.0057 0.047 Uiso 1 1 calc R
C7 C 0.2402(4) 0.8629(4) 0.3537(2) 0.0247(6) Uani 1 1 d .
H7 H 0.1010 0.9189 0.3782 0.030 Uiso 1 1 calc R
C8 C 0.3666(4) 0.6535(4) 0.3693(2) 0.0238(6) Uani 1 1 d .
C9 C 0.3272(5) 0.4961(4) 0.4149(2) 0.0256(6) Uani 1 1 d .
H9 H 0.2006 0.4990 0.4459 0.031 Uiso 1 1 calc R
C10 C 0.6503(5) 0.3939(4) 0.3575(2) 0.0242(6) Uani 1 1 d .
H10 H 0.7892 0.3080 0.3422 0.029 Uiso 1 1 calc R

loop_
_atom_site_aniso_label
_atom_site_aniso_U_11
_atom_site_aniso_U_22
_atom_site_aniso_U_33
_atom_site_aniso_U_23
_atom_site_aniso_U_13
_atom_site_aniso_U_12
Ru1 0.02039(12) 0.01609(12) 0.01952(13) -0.00173(8) 0.00178(8) -0.00996(9)
Cl2 0.0217(3) 0.0219(3) 0.0212(3) -0.0022(2) 0.0015(3) -0.0131(3)
O1 0.0238(11) 0.0307(11) 0.0381(13) -0.0055(9) 0.0031(9) -0.0023(9)
O3 0.0400(13) 0.0355(12) 0.0281(12) -0.0063(9) -0.0024(10) -0.0164(10)
O4 0.0180(9) 0.0209(10) 0.0367(12) -0.0027(8) 0.0041(8) -0.0057(8)
O5 0.0247(10) 0.0193(10) 0.0310(11) -0.0014(8) 0.0047(8) -0.0085(8)
O6 0.0243(10) 0.0206(10) 0.0285(11) 0.0006(8) 0.0056(8) -0.0121(8)
N1 0.0206(11) 0.0194(11) 0.0244(12) -0.0018(9) -0.0012(9) -0.0094(9)
N2 0.0289(12) 0.0202(11) 0.0209(12) -0.0029(9) 0.0012(10) -0.0153(10)
N3 0.0398(14) 0.0241(12) 0.0209(12) -0.0002(10) -0.0010(10) -0.0215(11)
C1 0.0295(15) 0.0166(13) 0.0205(14) 0.0002(11) -0.0017(12) -0.0091(12)
C3 0.0203(14) 0.0196(13) 0.0289(16) 0.0009(11) 0.0039(12) -0.0090(11)
C4 0.0234(14) 0.0233(14) 0.0171(13) -0.0041(11) 0.0002(11) -0.0125(11)
C5 0.0314(15) 0.0187(13) 0.0299(16) 0.0004(11) 0.0024(12) -0.0141(12)
C6 0.0357(17) 0.0293(16) 0.0332(17) -0.0028(13) 0.0096(13) -0.0203(13)
C7 0.0197(13) 0.0295(15) 0.0274(15) -0.0052(12) 0.0032(11) -0.0128(12)
C8 0.0278(15) 0.0285(15) 0.0226(14) -0.0034(11) -0.0018(12) -0.0191(12)
C9 0.0316(16) 0.0319(15) 0.0206(14) -0.0020(12) -0.0008(12) -0.0209(13)
C10 0.0329(15) 0.0219(13) 0.0213(14) -0.0043(11) 0.0030(12) -0.0148(12)

loop_
_atom_type_symbol
_atom_type_description
_atom_type_scat_dispersion_real
_atom_type_scat_dispersion_imag
_atom_type_scat_source
C C 0.0033 0.0016 'International Tables Vol C Tables 4.2.6.8 and 6.1.1.4'
H H 0.0000 0.0000 'International Tables Vol C Tables 4.2.6.8 and 6.1.1.4'
N N 0.0061 0.0033 'International Tables Vol C Tables 4.2.6.8 and 6.1.1.4'
O O 0.0106 0.0060 'International Tables Vol C Tables 4.2.6.8 and 6.1.1.4'
Cl Cl 0.1484 0.1585 'International Tables Vol C Tables 4.2.6.8 and 6.1.1.4'
Ru Ru -1.2594 0.8363 'International Tables Vol C Tables 4.2.6.8 and 6.1.1.4'

loop_
_geom_angle_atom_site_label_1
_geom_angle_atom_site_label_2
_geom_angle_atom_site_label_3
_geom_angle
_geom_angle_publ_flag
C3 Ru1 C1 89.07(11) ?
C3 Ru1 C4 88.87(11) ?
C1 Ru1 C4 90.83(11) yes
C3 Ru1 N1 93.48(10) ?
C1 Ru1 N1 176.25(10) ?
C4 Ru1 N1 91.98(9) ?
C3 Ru1 N2 93.10(10) ?
C1 Ru1 N2 101.07(10) ?
C4 Ru1 N2 167.97(9) ?
N1 Ru1 N2 76.06(8) yes
C3 Ru1 Cl2 178.65(8) yes
C1 Ru1 Cl2 92.00(8) ?
C4 Ru1 Cl2 90.29(7) ?
N1 Ru1 Cl2 85.50(6) ?
N2 Ru1 Cl2 87.51(6) ?
N1 O4 H4O 95.4 ?
C4 O6 C5 117.1(2) ?
C7 N1 O4 115.8(2) ?
C7 N1 Ru1 118.55(19) ?
O4 N1 Ru1 125.63(15) ?
C10 N2 C8 106.2(2) ?
C10 N2 Ru1 142.0(2) ?
C8 N2 Ru1 111.75(17) ?
C10 N3 C9 109.0(2) ?
C10 N3 H2N 118.2 ?
C9 N3 H2N 132.7 ?
O1 C1 Ru1 179.0(3) ?
O3 C3 Ru1 178.7(2) ?
O5 C4 O6 119.7(2) yes
O5 C4 Ru1 123.2(2) ?
O6 C4 Ru1 117.15(18) ?
O6 C5 C6 106.3(2) yes
O6 C5 H5A 110.5 ?
C6 C5 H5A 110.5 ?
O6 C5 H5B 110.5 ?
C6 C5 H5B 110.5 ?
H5A C5 H5B 108.7 ?
C5 C6 H6A 109.5 ?
C5 C6 H6B 109.5 ?
H6A C6 H6B 109.5 ?
C5 C6 H6C 109.5 ?
H6A C6 H6C 109.5 ?
H6B C6 H6C 109.5 ?
N1 C7 C8 115.6(2) ?
N1 C7 H7 122.2 ?
C8 C7 H7 122.2 ?
C9 C8 N2 109.4(2) ?
C9 C8 C7 132.6(3) ?
N2 C8 C7 118.0(2) ?
N3 C9 C8 105.1(2) ?
N3 C9 H9 127.5 ?
C8 C9 H9 127.5 ?
N2 C10 N3 110.4(3) ?
N2 C10 H10 124.8 ?
N3 C10 H10 124.8 ?

loop_
_geom_bond_atom_site_label_1
_geom_bond_atom_site_label_2
_geom_bond_distance
_geom_bond_publ_flag
Ru1 C3 1.870(3) yes
Ru1 C1 1.894(3) yes
Ru1 C4 2.044(3) yes
Ru1 N1 2.121(2) yes
Ru1 N2 2.169(2) yes
Ru1 Cl2 2.4505(7) yes
O1 C1 1.131(3) ?
O3 C3 1.129(3) ?
O4 N1 1.384(3) yes
O4 H4O 0.9972 ?
O5 C4 1.226(3) yes
O6 C4 1.344(3) yes
O6 C5 1.465(3) yes
N1 C7 1.282(3) yes
N2 C10 1.311(3) ?
N2 C8 1.380(4) ?
N3 C10 1.346(4) ?
N3 C9 1.357(4) ?
N3 H2N 0.9378 ?
C5 C6 1.502(4) ?
C5 H5A 0.9900 ?
C5 H5B 0.9900 ?
C6 H6A 0.9800 ?
C6 H6B 0.9800 ?
C6 H6C 0.9800 ?
C7 C8 1.440(4) ?
C7 H7 0.9500 ?
C8 C9 1.371(4) ?
C9 H9 0.9500 ?
C10 H10 0.9500 ?

loop_
_geom_hbond_atom_site_label_D
_geom_hbond_atom_site_label_H
_geom_hbond_atom_site_label_A
_geom_hbond_distance_DH
_geom_hbond_distance_HA
_geom_hbond_distance_DA
_geom_hbond_angle_DHA
_geom_hbond_site_symmetry_A
_geom_hbond_publ_flag
O4 H4O O5 1.00 1.58 2.574(3) 175.9 . yes
N3 H2N Cl2 0.94 2.36 3.234(2) 154.5 1_545 yes
